data_4515142
loop_
_publ_author_name
'Suzuki, Shuichi'
'Maya, Ryochi'
'Uchida, Yoshiaki'
'Naota, Takeshi'

_publ_section_title
;
 Strategy for Stimuli-Induced Spin Control Using a Liquescent Radical
 Cation.
;
_journal_issue 6
_journal_name_full 'ACS omega'
_journal_page_first 10031
_journal_page_last 10035
_journal_paper_doi 10.1021/acsomega.9b00982
_journal_volume 4
_journal_year 2019
_chemical_formula_moiety 'C19 H19 F6 N2 O4 S3'
_chemical_formula_sum 'C19 H19 F6 N2 O4 S3'
_chemical_formula_weight 549.54
_space_group_crystal_system triclinic
_space_group_IT_number 2
_space_group_name_Hall '-P 1'
_space_group_name_H-M_alt 'P -1'
_symmetry_space_group_name_Hall '-P 1'
_symmetry_space_group_name_H-M 'P -1'
_atom_sites_solution_hydrogens geom
_atom_sites_solution_primary direct
_atom_sites_solution_secondary difmap
_cell_angle_alpha 97.926(5)
_cell_angle_beta 99.466(4)
_cell_angle_gamma 95.106(3)
_cell_formula_units_Z 4
_cell_length_a 9.5649(14)
_cell_length_b 14.900(2)
_cell_length_c 16.507(3)
_cell_measurement_reflns_used 4128
_cell_measurement_temperature 150
_cell_measurement_theta_max 27.50
_cell_measurement_theta_min 3.00
_cell_volume 2283.3(6)
_computing_cell_refinement 'CrystalClear-SM Expert 2.1 b45'
_computing_data_collection 'CrystalClear-SM Expert 2.1 b45 (Rigaku, 2015)'
_computing_data_reduction 'CrystalClear-SM Expert 2.1 b45'
_computing_molecular_graphics 'CrystalStructure 4.2.5'
_computing_publication_material 'CrystalStructure 4.2.5 (Rigaku, 2017)'
_computing_structure_refinement 'SHELXL Version 2017/1 (Sheldrick, 2008)'
_computing_structure_solution 'SHELXT Version 2014/5 (Sheldrick, 2014)'
_diffrn_ambient_temperature 150
_diffrn_detector_area_resol_mean 5.814
_diffrn_measured_fraction_theta_full 0.998
_diffrn_measured_fraction_theta_max 0.994
_diffrn_measurement_device_type 'Rigaku XtaLAB P200'
_diffrn_measurement_method \w
_diffrn_radiation_type 'Mo K\a'
_diffrn_radiation_wavelength 0.71075
_diffrn_reflns_av_R_equivalents 0.1336
_diffrn_reflns_Laue_measured_fraction_full 0.998
_diffrn_reflns_Laue_measured_fraction_max 0.994
_diffrn_reflns_limit_h_max 12
_diffrn_reflns_limit_h_min -12
_diffrn_reflns_limit_k_max 19
_diffrn_reflns_limit_k_min -18
_diffrn_reflns_limit_l_max 21
_diffrn_reflns_limit_l_min -21
_diffrn_reflns_number 42413
_diffrn_reflns_point_group_measured_fraction_full 0.998
_diffrn_reflns_point_group_measured_fraction_max 0.994
_diffrn_reflns_theta_full 25.242
_diffrn_reflns_theta_max 27.478
_diffrn_reflns_theta_min 3.028
_diffrn_standards_number 0
_exptl_absorpt_coefficient_mu 0.403
_exptl_absorpt_correction_T_max 0.992
_exptl_absorpt_correction_T_min 0.873
_exptl_absorpt_correction_type multi-scan
_exptl_absorpt_process_details 'REQAB (Rigaku, 1998)'
_exptl_crystal_colour green
_exptl_crystal_density_diffrn 1.599
_exptl_crystal_density_method 'not measured'
_exptl_crystal_description platelet
_exptl_crystal_F_000 1124.00
_exptl_crystal_size_max 0.300
_exptl_crystal_size_mid 0.080
_exptl_crystal_size_min 0.020
_refine_diff_density_max 1.40
_refine_diff_density_min -0.93
_refine_ls_extinction_method none
_refine_ls_goodness_of_fit_ref 1.025
_refine_ls_hydrogen_treatment constr
_refine_ls_number_parameters 613
_refine_ls_number_reflns 10411
_refine_ls_number_restraints 0
_refine_ls_R_factor_all 0.0929
_refine_ls_R_factor_gt 0.0614
_refine_ls_shift/su_max 0.001
_refine_ls_structure_factor_coef Fsqd
_refine_ls_weighting_details 'w = 1/[\s^2^(Fo^2^)+(0.1024P)^2^] where P=(Fo^2^+2Fc^2^)/3'
_refine_ls_weighting_scheme calc
_refine_ls_wR_factor_gt 0.1648
_refine_ls_wR_factor_ref 0.1782
_reflns_Friedel_coverage 0.000
_reflns_number_gt 6848
_reflns_number_total 10411
_reflns_threshold_expression F^2^>2.0\s(F^2^)
_cod_data_source_file ao9b00982_si_007.cif
_cod_data_source_block PTZ-nC5_NTf2_polymorph
_cod_database_code 4515142

loop_
_space_group_symop_id
_space_group_symop_operation_xyz
1 +X,+Y,+Z
2 -X,-Y,-Z

loop_
_atom_site_label
_atom_site_type_symbol
_atom_site_fract_x
_atom_site_fract_y
_atom_site_fract_z
_atom_site_U_iso_or_equiv
_atom_site_adp_type
_atom_site_occupancy
_atom_site_site_symmetry_order
_atom_site_calc_flag
_atom_site_refinement_flags_posn
_atom_site_refinement_flags_adp
S1 S 0.57578(9) 0.50387(5) 0.88024(5) 0.03016(19) Uani 1 1 d . .
S2 S 0.73482(8) -0.03840(5) 0.51560(5) 0.02940(19) Uani 1 1 d . .
S3 S 0.75398(9) 0.82329(6) 0.84095(5) 0.0346(2) Uani 1 1 d . .
S4 S 0.89143(10) 0.70613(6) 0.74136(5) 0.0365(2) Uani 1 1 d . .
S5 S 0.75648(8) 0.25310(6) 0.78621(5) 0.0324(2) Uani 1 1 d . .
S6 S 0.55000(9) 0.24191(5) 0.64302(5) 0.0329(2) Uani 1 1 d . .
F1 F 0.9666(3) 0.94447(17) 0.91592(15) 0.0722(7) Uani 1 1 d . .
F2 F 0.8145(3) 0.9067(2) 0.99262(15) 0.0827(9) Uani 1 1 d . .
F3 F 0.9648(3) 0.8167(2) 0.96087(14) 0.0720(7) Uani 1 1 d . .
F4 F 0.6205(3) 0.6431(2) 0.69601(16) 0.0785(8) Uani 1 1 d . .
F5 F 0.7600(3) 0.57648(16) 0.62434(16) 0.0734(7) Uani 1 1 d . .
F6 F 0.7067(3) 0.71001(19) 0.60566(15) 0.0768(8) Uani 1 1 d . .
F7 F 0.7243(3) 0.07646(14) 0.73540(13) 0.0584(6) Uani 1 1 d . .
F8 F 0.8782(3) 0.12178(19) 0.84604(17) 0.0776(8) Uani 1 1 d . .
F9 F 0.6551(3) 0.11544(15) 0.85047(15) 0.0678(7) Uani 1 1 d . .
F10 F 0.5417(4) 0.3512(2) 0.53365(16) 0.0908(9) Uani 1 1 d . .
F11 F 0.7207(2) 0.38513(16) 0.63219(19) 0.0707(8) Uani 1 1 d . .
F12 F 0.5143(2) 0.41477(15) 0.65290(16) 0.0597(6) Uani 1 1 d . .
O1 O 0.6808(3) 0.74806(17) 0.86702(14) 0.0424(6) Uani 1 1 d . .
O2 O 0.6737(3) 0.8976(2) 0.82222(18) 0.0690(9) Uani 1 1 d . .
O3 O 0.9052(3) 0.6450(2) 0.80025(17) 0.0600(8) Uani 1 1 d . .
O4 O 0.9967(3) 0.7206(2) 0.69265(16) 0.0573(7) Uani 1 1 d . .
O5 O 0.8686(3) 0.26440(19) 0.74025(17) 0.0519(7) Uani 1 1 d . .
O6 O 0.7726(3) 0.30459(16) 0.86808(14) 0.0449(6) Uani 1 1 d . .
O7 O 0.6304(3) 0.18510(17) 0.59623(14) 0.0500(7) Uani 1 1 d . .
O8 O 0.3987(3) 0.22443(18) 0.62609(16) 0.0499(6) Uani 1 1 d . .
N1 N 0.6225(3) 0.37393(19) 1.01343(18) 0.0445(8) Uani 1 1 d . .
N2 N 0.9313(3) 0.14056(16) 0.51740(14) 0.0242(5) Uani 1 1 d . .
N3 N 0.8468(3) 0.80287(19) 0.77288(16) 0.0403(7) Uani 1 1 d . .
N4 N 0.6003(3) 0.25856(18) 0.74019(15) 0.0303(6) Uani 1 1 d . .
C1 C 0.7098(3) 0.5141(2) 0.96573(17) 0.0246(6) Uani 1 1 d . .
C2 C 0.8087(3) 0.5914(2) 0.97753(19) 0.0295(7) Uani 1 1 d . .
H2 H 0.798302 0.634134 0.939864 0.035 Uiso 1 1 calc R U
C3 C 0.9208(3) 0.6062(2) 1.0429(2) 0.0319(7) Uani 1 1 d . .
H3 H 0.986527 0.659722 1.051494 0.038 Uiso 1 1 calc R U
C4 C 0.9378(3) 0.5421(2) 1.09702(19) 0.0310(7) Uani 1 1 d . .
H4 H 1.017000 0.551473 1.141486 0.037 Uiso 1 1 calc R U
C5 C 0.8418(3) 0.4661(2) 1.08667(19) 0.0292(7) Uani 1 1 d . .
H5 H 0.855216 0.423627 1.124393 0.035 Uiso 1 1 calc R U
C6 C 0.7232(3) 0.4494(2) 1.02123(18) 0.0280(6) Uani 1 1 d . .
C7 C 0.5084(3) 0.3482(2) 0.94753(18) 0.0283(6) Uani 1 1 d . .
C8 C 0.4208(3) 0.2661(2) 0.94114(19) 0.0323(7) Uani 1 1 d . .
H8 H 0.444030 0.225428 0.979604 0.039 Uiso 1 1 calc R U
C9 C 0.3013(4) 0.2434(2) 0.8798(2) 0.0361(7) Uani 1 1 d . .
H9 H 0.242077 0.188018 0.877323 0.043 Uiso 1 1 calc R U
C10 C 0.2663(4) 0.3010(2) 0.82119(19) 0.0348(7) Uani 1 1 d . .
H10 H 0.182745 0.285588 0.779827 0.042 Uiso 1 1 calc R U
C11 C 0.3530(3) 0.3794(2) 0.82393(18) 0.0312(7) Uani 1 1 d . .
H11 H 0.330832 0.417544 0.783065 0.037 Uiso 1 1 calc R U
C12 C 0.4742(3) 0.4048(2) 0.88585(17) 0.0249(6) Uani 1 1 d . .
C13 C 0.6381(4) 0.3115(3) 1.0860(3) 0.0675(13) Uani 1 1 d . .
H13A H 0.678822 0.348195 1.140862 0.081 Uiso 1 1 calc R U
H13B H 0.545411 0.278010 1.088983 0.081 Uiso 1 1 calc R U
C14 C 0.7328(5) 0.2524(4) 1.0588(3) 0.0839(18) Uani 1 1 d . .
H14A H 0.830057 0.284279 1.064787 0.101 Uiso 1 1 calc R U
H14B H 0.699451 0.223681 1.000167 0.101 Uiso 1 1 calc R U
C15 C 0.7271(5) 0.1741(3) 1.1250(3) 0.0682(14) Uani 1 1 d . .
H15A H 0.823162 0.155063 1.140684 0.082 Uiso 1 1 calc R U
H15B H 0.695615 0.201140 1.176263 0.082 Uiso 1 1 calc R U
C16 C 0.6246(4) 0.0934(2) 1.0819(2) 0.0430(8) Uani 1 1 d . .
H16A H 0.643045 0.076601 1.024845 0.052 Uiso 1 1 calc R U
H16B H 0.526159 0.110415 1.077546 0.052 Uiso 1 1 calc R U
C17 C 0.6357(4) 0.0117(2) 1.1267(2) 0.0415(8) Uani 1 1 d . .
H17A H 0.566576 -0.039034 1.096088 0.050 Uiso 1 1 calc R U
H17B H 0.732313 -0.006282 1.130189 0.050 Uiso 1 1 calc R U
H17C H 0.615400 0.027539 1.182903 0.050 Uiso 1 1 calc R U
C18 C 0.7055(3) 0.0468(2) 0.45651(17) 0.0256(6) Uani 1 1 d . .
C19 C 0.5764(3) 0.0322(2) 0.39936(19) 0.0343(7) Uani 1 1 d . .
H19 H 0.514836 -0.022800 0.394081 0.041 Uiso 1 1 calc R U
C20 C 0.5392(4) 0.0977(3) 0.3509(2) 0.0397(8) Uani 1 1 d . .
H20 H 0.451143 0.088508 0.313016 0.048 Uiso 1 1 calc R U
C21 C 0.6307(4) 0.1771(3) 0.3578(2) 0.0402(8) Uani 1 1 d . .
H21 H 0.604078 0.222343 0.324795 0.048 Uiso 1 1 calc R U
C22 C 0.7597(3) 0.1913(2) 0.41181(19) 0.0340(7) Uani 1 1 d . .
H22 H 0.821916 0.245448 0.414617 0.041 Uiso 1 1 calc R U
C23 C 0.8004(3) 0.1259(2) 0.46309(17) 0.0258(6) Uani 1 1 d . .
C24 C 0.9704(3) 0.08826(19) 0.57975(16) 0.0229(6) Uani 1 1 d . .
C25 C 1.0963(3) 0.1141(2) 0.63888(17) 0.0281(6) Uani 1 1 d . .
H25 H 1.152960 0.169716 0.638486 0.034 Uiso 1 1 calc R U
C26 C 1.1382(4) 0.0598(2) 0.69722(18) 0.0336(7) Uani 1 1 d . .
H26 H 1.224864 0.077781 0.735678 0.040 Uiso 1 1 calc R U
C27 C 1.0560(4) -0.0214(2) 0.70120(18) 0.0351(8) Uani 1 1 d . .
H27 H 1.086978 -0.058309 0.741674 0.042 Uiso 1 1 calc R U
C28 C 0.9310(3) -0.0470(2) 0.64646(17) 0.0294(7) Uani 1 1 d . .
H28 H 0.872960 -0.100917 0.650214 0.035 Uiso 1 1 calc R U
C29 C 0.8875(3) 0.0057(2) 0.58454(16) 0.0243(6) Uani 1 1 d . .
C30 C 1.0331(3) 0.2203(2) 0.51274(18) 0.0270(6) Uani 1 1 d . .
H30A H 1.021248 0.232313 0.454630 0.032 Uiso 1 1 calc R U
H30B H 1.131881 0.205746 0.528923 0.032 Uiso 1 1 calc R U
C31 C 1.0107(4) 0.3063(2) 0.56946(19) 0.0320(7) Uani 1 1 d . .
H31A H 0.914899 0.324074 0.550289 0.038 Uiso 1 1 calc R U
H31B H 1.014495 0.292906 0.626820 0.038 Uiso 1 1 calc R U
C32 C 1.1224(4) 0.3849(2) 0.5698(2) 0.0409(8) Uani 1 1 d . .
H32A H 1.117827 0.398263 0.512386 0.049 Uiso 1 1 calc R U
H32B H 1.218010 0.366524 0.588238 0.049 Uiso 1 1 calc R U
C33 C 1.1035(4) 0.4711(2) 0.6263(3) 0.0496(9) Uani 1 1 d . .
H33A H 1.008700 0.490169 0.607090 0.060 Uiso 1 1 calc R U
H33B H 1.105749 0.457270 0.683470 0.060 Uiso 1 1 calc R U
C34 C 1.2169(5) 0.5492(3) 0.6284(4) 0.0804(16) Uani 1 1 d . .
H34A H 1.199363 0.602540 0.665569 0.097 Uiso 1 1 calc R U
H34B H 1.310983 0.531349 0.648643 0.097 Uiso 1 1 calc R U
H34C H 1.213877 0.564267 0.572218 0.097 Uiso 1 1 calc R U
C35 C 0.8818(4) 0.8773(3) 0.9319(2) 0.0462(9) Uani 1 1 d . .
C36 C 0.7330(5) 0.6556(3) 0.6637(2) 0.0521(10) Uani 1 1 d . .
C37 C 0.7522(4) 0.1346(3) 0.8057(2) 0.0438(9) Uani 1 1 d . .
C38 C 0.5849(4) 0.3547(3) 0.6144(2) 0.0445(9) Uani 1 1 d . .

loop_
_atom_site_aniso_label
_atom_site_aniso_U_11
_atom_site_aniso_U_22
_atom_site_aniso_U_33
_atom_site_aniso_U_23
_atom_site_aniso_U_13
_atom_site_aniso_U_12
S1 0.0367(4) 0.0290(4) 0.0261(4) 0.0097(3) 0.0050(3) 0.0036(3)
S2 0.0341(4) 0.0231(4) 0.0316(4) 0.0039(3) 0.0093(3) 0.0007(3)
S3 0.0421(5) 0.0379(5) 0.0269(4) 0.0124(3) 0.0080(3) 0.0069(4)
S4 0.0496(5) 0.0363(5) 0.0283(4) 0.0109(3) 0.0156(4) 0.0044(4)
S5 0.0297(4) 0.0342(4) 0.0331(4) 0.0026(3) 0.0098(3) -0.0014(3)
S6 0.0404(5) 0.0290(4) 0.0271(4) -0.0028(3) 0.0083(3) -0.0006(3)
F1 0.0923(19) 0.0581(15) 0.0558(14) -0.0086(12) 0.0178(14) -0.0282(14)
F2 0.110(2) 0.086(2) 0.0480(14) -0.0189(13) 0.0359(14) -0.0079(16)
F3 0.0624(16) 0.104(2) 0.0451(13) 0.0243(14) -0.0107(11) 0.0035(15)
F4 0.0625(16) 0.090(2) 0.0702(17) -0.0203(14) 0.0204(13) -0.0271(14)
F5 0.111(2) 0.0401(13) 0.0649(15) -0.0125(12) 0.0283(15) -0.0063(13)
F6 0.097(2) 0.0751(18) 0.0473(14) 0.0075(13) -0.0134(13) 0.0063(15)
F7 0.0959(18) 0.0380(12) 0.0425(12) -0.0034(10) 0.0172(12) 0.0201(12)
F8 0.0842(19) 0.0729(18) 0.0748(17) 0.0257(14) -0.0096(15) 0.0260(15)
F9 0.105(2) 0.0452(14) 0.0648(15) 0.0135(12) 0.0494(15) -0.0024(13)
F10 0.149(3) 0.080(2) 0.0514(15) 0.0331(14) 0.0141(17) 0.0248(19)
F11 0.0488(14) 0.0536(14) 0.126(2) 0.0430(15) 0.0364(14) 0.0088(11)
F12 0.0574(14) 0.0401(12) 0.0886(17) 0.0125(12) 0.0244(13) 0.0188(11)
O1 0.0436(14) 0.0482(15) 0.0392(13) 0.0108(11) 0.0189(11) -0.0013(11)
O2 0.086(2) 0.071(2) 0.0631(18) 0.0281(16) 0.0168(17) 0.0471(18)
O3 0.081(2) 0.0639(19) 0.0519(16) 0.0327(14) 0.0267(15) 0.0333(16)
O4 0.0599(18) 0.073(2) 0.0432(15) 0.0081(14) 0.0261(13) -0.0021(14)
O5 0.0346(14) 0.0708(19) 0.0578(16) 0.0241(14) 0.0190(12) 0.0054(13)
O6 0.0507(15) 0.0390(14) 0.0364(13) -0.0060(11) -0.0022(11) -0.0034(11)
O7 0.0783(19) 0.0436(15) 0.0312(12) -0.0029(11) 0.0195(12) 0.0184(13)
O8 0.0439(15) 0.0507(16) 0.0464(14) 0.0003(12) -0.0021(12) -0.0122(12)
N1 0.0503(18) 0.0338(16) 0.0433(16) 0.0216(14) -0.0152(14) -0.0081(13)
N2 0.0298(13) 0.0251(13) 0.0206(11) 0.0067(10) 0.0098(10) 0.0042(10)
N3 0.0594(19) 0.0321(15) 0.0319(15) 0.0080(12) 0.0162(14) -0.0008(14)
N4 0.0316(14) 0.0318(14) 0.0259(13) -0.0052(11) 0.0108(11) -0.0008(11)
C1 0.0268(15) 0.0273(15) 0.0226(14) 0.0070(12) 0.0078(12) 0.0076(12)
C2 0.0348(17) 0.0267(16) 0.0312(16) 0.0082(13) 0.0142(13) 0.0041(13)
C3 0.0318(17) 0.0267(16) 0.0378(17) 0.0052(14) 0.0104(14) -0.0018(13)
C4 0.0277(16) 0.0341(17) 0.0321(16) 0.0046(14) 0.0072(13) 0.0052(13)
C5 0.0334(17) 0.0263(16) 0.0303(15) 0.0119(13) 0.0050(13) 0.0063(13)
C6 0.0305(16) 0.0225(15) 0.0319(16) 0.0082(13) 0.0052(13) 0.0032(12)
C7 0.0305(16) 0.0268(16) 0.0265(15) 0.0031(12) 0.0017(12) 0.0051(13)
C8 0.0415(19) 0.0251(16) 0.0292(16) 0.0022(13) 0.0055(14) 0.0027(14)
C9 0.0419(19) 0.0278(17) 0.0351(17) -0.0053(14) 0.0098(15) -0.0035(14)
C10 0.0362(18) 0.0390(19) 0.0240(15) -0.0066(14) 0.0013(13) 0.0017(15)
C11 0.0396(18) 0.0347(18) 0.0200(14) 0.0018(13) 0.0065(13) 0.0102(14)
C12 0.0284(15) 0.0242(15) 0.0225(14) 0.0006(12) 0.0068(12) 0.0057(12)
C13 0.043(2) 0.080(3) 0.069(3) -0.027(2) 0.023(2) -0.013(2)
C14 0.064(3) 0.090(4) 0.086(3) -0.042(3) 0.046(3) -0.024(3)
C15 0.078(3) 0.036(2) 0.081(3) 0.034(2) -0.027(2) -0.012(2)
C16 0.047(2) 0.041(2) 0.0399(19) 0.0152(16) 0.0022(16) -0.0014(16)
C17 0.051(2) 0.0307(18) 0.0407(19) 0.0101(15) 0.0008(16) 0.0000(16)
C18 0.0298(16) 0.0261(15) 0.0237(14) 0.0023(12) 0.0115(12) 0.0088(12)
C19 0.0303(17) 0.0393(19) 0.0313(16) -0.0025(14) 0.0047(13) 0.0064(14)
C20 0.0347(19) 0.052(2) 0.0314(17) 0.0025(16) 0.0019(14) 0.0117(17)
C21 0.043(2) 0.048(2) 0.0347(17) 0.0157(16) 0.0084(15) 0.0162(17)
C22 0.0377(18) 0.0380(18) 0.0314(16) 0.0135(14) 0.0124(14) 0.0084(14)
C23 0.0283(16) 0.0300(16) 0.0224(14) 0.0057(12) 0.0111(12) 0.0063(13)
C24 0.0307(16) 0.0234(15) 0.0179(13) 0.0049(11) 0.0109(11) 0.0059(12)
C25 0.0354(17) 0.0280(16) 0.0218(14) 0.0028(12) 0.0099(12) 0.0020(13)
C26 0.0432(19) 0.0350(18) 0.0218(14) 0.0035(13) 0.0037(13) 0.0059(15)
C27 0.056(2) 0.0322(18) 0.0214(14) 0.0099(13) 0.0111(15) 0.0107(16)
C28 0.0460(19) 0.0238(15) 0.0222(14) 0.0088(12) 0.0127(13) 0.0044(14)
C29 0.0319(16) 0.0247(15) 0.0188(13) 0.0020(11) 0.0110(12) 0.0066(12)
C30 0.0300(16) 0.0293(16) 0.0257(14) 0.0096(12) 0.0124(12) 0.0030(13)
C31 0.0425(19) 0.0268(16) 0.0314(16) 0.0085(13) 0.0154(14) 0.0061(14)
C32 0.045(2) 0.0244(17) 0.056(2) 0.0081(16) 0.0146(17) 0.0060(15)
C33 0.052(2) 0.0321(19) 0.063(2) 0.0034(18) 0.0074(19) 0.0088(17)
C34 0.075(3) 0.026(2) 0.135(5) -0.003(3) 0.019(3) 0.004(2)
C35 0.059(2) 0.046(2) 0.0328(18) 0.0004(16) 0.0147(17) -0.0029(19)
C36 0.061(3) 0.045(2) 0.047(2) -0.0050(19) 0.0168(19) -0.0035(19)
C37 0.057(2) 0.042(2) 0.0352(18) 0.0052(16) 0.0150(17) 0.0090(18)
C38 0.045(2) 0.048(2) 0.046(2) 0.0121(18) 0.0157(17) 0.0104(18)

loop_
_atom_type_symbol
_atom_type_description
_atom_type_scat_dispersion_real
_atom_type_scat_dispersion_imag
_atom_type_scat_source
C C 0.0033 0.0016
;
International Tables for Crystallography
(Vol. C, Tables 4.2.6.8 and 6.1.1.4)
;
H H 0.0000 0.0000
;
International Tables for Crystallography
(Vol. C, Table 6.1.1.4)
;
F F 0.0171 0.0103
;
International Tables for Crystallography
(Vol. C, Tables 4.2.6.8 and 6.1.1.4)
;
N N 0.0061 0.0033
;
International Tables for Crystallography
(Vol. C, Tables 4.2.6.8 and 6.1.1.4)
;
O O 0.0106 0.0060
;
International Tables for Crystallography
(Vol. C, Tables 4.2.6.8 and 6.1.1.4)
;
S S 0.1246 0.1234
;
International Tables for Crystallography
(Vol. C, Tables 4.2.6.8 and 6.1.1.4)
;

loop_
_geom_angle_atom_site_label_1
_geom_angle_atom_site_label_2
_geom_angle_atom_site_label_3
_geom_angle
C12 S1 C1 103.07(14)
C29 S2 C18 102.89(15)
O1 S3 O2 117.25(18)
O1 S3 N3 118.05(15)
O2 S3 N3 108.63(17)
O1 S3 C35 105.03(16)
O2 S3 C35 101.50(19)
N3 S3 C35 104.01(17)
O4 S4 O3 121.35(17)
O4 S4 N3 107.14(17)
O3 S4 N3 116.01(15)
O4 S4 C36 103.23(17)
O3 S4 C36 104.7(2)
N3 S4 C36 101.67(18)
O5 S5 O6 118.54(17)
O5 S5 N4 117.17(14)
O6 S5 N4 107.42(14)
O5 S5 C37 104.87(16)
O6 S5 C37 103.23(15)
N4 S5 C37 103.51(16)
O8 S6 O7 118.80(17)
O8 S6 N4 108.09(15)
O7 S6 N4 116.08(15)
O8 S6 C38 103.68(17)
O7 S6 C38 104.81(16)
N4 S6 C38 103.37(16)
C6 N1 C7 124.9(3)
C6 N1 C13 117.8(3)
C7 N1 C13 117.3(3)
C23 N2 C24 124.3(2)
C23 N2 C30 118.4(2)
C24 N2 C30 117.2(2)
S3 N3 S4 125.67(18)
S5 N4 S6 125.07(16)
C2 C1 C6 120.7(3)
C2 C1 S1 115.4(2)
C6 C1 S1 123.9(2)
C3 C2 C1 120.6(3)
C3 C2 H2 119.7
C1 C2 H2 119.7
C2 C3 C4 119.6(3)
C2 C3 H3 120.2
C4 C3 H3 120.2
C5 C4 C3 120.7(3)
C5 C4 H4 119.6
C3 C4 H4 119.6
C4 C5 C6 121.5(3)
C4 C5 H5 119.3
C6 C5 H5 119.3
N1 C6 C5 121.0(3)
N1 C6 C1 122.0(3)
C5 C6 C1 117.0(3)
N1 C7 C8 120.6(3)
N1 C7 C12 121.7(3)
C8 C7 C12 117.7(3)
C9 C8 C7 120.9(3)
C9 C8 H8 119.5
C7 C8 H8 119.5
C8 C9 C10 120.7(3)
C8 C9 H9 119.6
C10 C9 H9 119.6
C11 C10 C9 119.5(3)
C11 C10 H10 120.3
C9 C10 H10 120.3
C10 C11 C12 121.2(3)
C10 C11 H11 119.4
C12 C11 H11 119.4
C11 C12 C7 119.9(3)
C11 C12 S1 116.1(2)
C7 C12 S1 124.0(2)
C14 C13 N1 100.8(4)
C14 C13 H13A 111.6
N1 C13 H13A 111.6
C14 C13 H13B 111.6
N1 C13 H13B 111.6
H13A C13 H13B 109.4
C13 C14 C15 101.4(4)
C13 C14 H14A 111.5
C15 C14 H14A 111.5
C13 C14 H14B 111.5
C15 C14 H14B 111.5
H14A C14 H14B 109.3
C16 C15 C14 108.4(3)
C16 C15 H15A 110.0
C14 C15 H15A 110.0
C16 C15 H15B 110.0
C14 C15 H15B 110.0
H15A C15 H15B 108.4
C15 C16 C17 112.7(3)
C15 C16 H16A 109.0
C17 C16 H16A 109.0
C15 C16 H16B 109.0
C17 C16 H16B 109.0
H16A C16 H16B 107.8
C16 C17 H17A 109.5
C16 C17 H17B 109.5
H17A C17 H17B 109.5
C16 C17 H17C 109.5
H17A C17 H17C 109.5
H17B C17 H17C 109.5
C23 C18 C19 121.0(3)
C23 C18 S2 124.1(2)
C19 C18 S2 114.9(2)
C20 C19 C18 119.9(3)
C20 C19 H19 120.1
C18 C19 H19 120.1
C19 C20 C21 119.8(3)
C19 C20 H20 120.1
C21 C20 H20 120.1
C22 C21 C20 121.0(3)
C22 C21 H21 119.5
C20 C21 H21 119.5
C21 C22 C23 120.6(3)
C21 C22 H22 119.7
C23 C22 H22 119.7
N2 C23 C18 122.0(3)
N2 C23 C22 120.3(3)
C18 C23 C22 117.6(3)
N2 C24 C25 121.0(3)
N2 C24 C29 121.6(3)
C25 C24 C29 117.4(3)
C26 C25 C24 120.7(3)
C26 C25 H25 119.7
C24 C25 H25 119.7
C25 C26 C27 121.4(3)
C25 C26 H26 119.3
C27 C26 H26 119.3
C28 C27 C26 119.4(3)
C28 C27 H27 120.3
C26 C27 H27 120.3
C27 C28 C29 120.4(3)
C27 C28 H28 119.8
C29 C28 H28 119.8
C28 C29 C24 120.6(3)
C28 C29 S2 115.6(2)
C24 C29 S2 123.8(2)
N2 C30 C31 112.2(2)
N2 C30 H30A 109.2
C31 C30 H30A 109.2
N2 C30 H30B 109.2
C31 C30 H30B 109.2
H30A C30 H30B 107.9
C32 C31 C30 111.8(2)
C32 C31 H31A 109.3
C30 C31 H31A 109.3
C32 C31 H31B 109.3
C30 C31 H31B 109.3
H31A C31 H31B 107.9
C31 C32 C33 112.9(3)
C31 C32 H32A 109.0
C33 C32 H32A 109.0
C31 C32 H32B 109.0
C33 C32 H32B 109.0
H32A C32 H32B 107.8
C34 C33 C32 113.1(3)
C34 C33 H33A 109.0
C32 C33 H33A 109.0
C34 C33 H33B 109.0
C32 C33 H33B 109.0
H33A C33 H33B 107.8
C33 C34 H34A 109.5
C33 C34 H34B 109.5
H34A C34 H34B 109.5
C33 C34 H34C 109.5
H34A C34 H34C 109.5
H34B C34 H34C 109.5
F1 C35 F2 110.4(3)
F1 C35 F3 107.2(3)
F2 C35 F3 106.2(3)
F1 C35 S3 112.4(3)
F2 C35 S3 110.1(3)
F3 C35 S3 110.3(3)
F4 C36 F5 109.8(3)
F4 C36 F6 108.5(4)
F5 C36 F6 106.6(3)
F4 C36 S4 112.8(3)
F5 C36 S4 109.1(3)
F6 C36 S4 109.9(3)
F9 C37 F8 108.7(3)
F9 C37 F7 108.2(3)
F8 C37 F7 107.7(3)
F9 C37 S5 111.4(2)
F8 C37 S5 109.3(3)
F7 C37 S5 111.4(2)
F11 C38 F10 108.1(3)
F11 C38 F12 108.2(3)
F10 C38 F12 107.3(3)
F11 C38 S6 112.0(3)
F10 C38 S6 109.7(3)
F12 C38 S6 111.3(2)

loop_
_geom_bond_atom_site_label_1
_geom_bond_atom_site_label_2
_geom_bond_distance
S1 C12 1.715(3)
S1 C1 1.723(3)
S2 C29 1.713(3)
S2 C18 1.720(3)
S3 O1 1.423(2)
S3 O2 1.442(3)
S3 N3 1.557(3)
S3 C35 1.812(4)
S4 O4 1.408(3)
S4 O3 1.419(3)
S4 N3 1.583(3)
S4 C36 1.843(4)
S5 O5 1.423(2)
S5 O6 1.436(2)
S5 N4 1.575(3)
S5 C37 1.835(4)
S6 O8 1.422(3)
S6 O7 1.427(2)
S6 N4 1.575(3)
S6 C38 1.825(4)
F1 C35 1.314(4)
F2 C35 1.324(4)
F3 C35 1.340(5)
F4 C36 1.288(4)
F5 C36 1.333(5)
F6 C36 1.345(5)
F7 C37 1.322(4)
F8 C37 1.321(4)
F9 C37 1.314(4)
F10 C38 1.322(4)
F11 C38 1.309(4)
F12 C38 1.323(4)
N1 C6 1.391(4)
N1 C7 1.394(4)
N1 C13 1.611(6)
N2 C23 1.396(4)
N2 C24 1.398(3)
N2 C30 1.487(4)
C1 C2 1.393(4)
C1 C6 1.419(4)
C2 C3 1.369(4)
C2 H2 0.9500
C3 C4 1.396(4)
C3 H3 0.9500
C4 C5 1.365(4)
C4 H4 0.9500
C5 C6 1.410(4)
C5 H5 0.9500
C7 C8 1.401(4)
C7 C12 1.426(4)
C8 C9 1.379(5)
C8 H8 0.9500
C9 C10 1.400(5)
C9 H9 0.9500
C10 C11 1.362(5)
C10 H10 0.9500
C11 C12 1.399(4)
C11 H11 0.9500
C13 C14 1.402(6)
C13 H13A 0.9900
C13 H13B 0.9900
C14 C15 1.708(7)
C14 H14A 0.9900
C14 H14B 0.9900
C15 C16 1.495(5)
C15 H15A 0.9900
C15 H15B 0.9900
C16 C17 1.512(5)
C16 H16A 0.9900
C16 H16B 0.9900
C17 H17A 0.9800
C17 H17B 0.9800
C17 H17C 0.9800
C18 C23 1.402(4)
C18 C19 1.405(4)
C19 C20 1.379(5)
C19 H19 0.9500
C20 C21 1.387(5)
C20 H20 0.9500
C21 C22 1.380(5)
C21 H21 0.9500
C22 C23 1.415(4)
C22 H22 0.9500
C24 C25 1.406(4)
C24 C29 1.422(4)
C25 C26 1.375(4)
C25 H25 0.9500
C26 C27 1.398(5)
C26 H26 0.9500
C27 C28 1.364(5)
C27 H27 0.9500
C28 C29 1.406(4)
C28 H28 0.9500
C30 C31 1.533(4)
C30 H30A 0.9900
C30 H30B 0.9900
C31 C32 1.511(4)
C31 H31A 0.9900
C31 H31B 0.9900
C32 C33 1.523(5)
C32 H32A 0.9900
C32 H32B 0.9900
C33 C34 1.511(6)
C33 H33A 0.9900
C33 H33B 0.9900
C34 H34A 0.9800
C34 H34B 0.9800
C34 H34C 0.9800

loop_
_geom_torsion_atom_site_label_1
_geom_torsion_atom_site_label_2
_geom_torsion_atom_site_label_3
_geom_torsion_atom_site_label_4
_geom_torsion
O1 S3 N3 S4 -12.2(3)
O2 S3 N3 S4 -148.9(2)
C35 S3 N3 S4 103.6(3)
O4 S4 N3 S3 -168.5(2)
O3 S4 N3 S3 -29.4(3)
C36 S4 N3 S3 83.5(3)
O5 S5 N4 S6 22.1(3)
O6 S5 N4 S6 158.44(19)
C37 S5 N4 S6 -92.8(2)
O8 S6 N4 S5 161.9(2)
O7 S6 N4 S5 25.6(3)
C38 S6 N4 S5 -88.6(2)
C12 S1 C1 C2 -178.9(2)
C12 S1 C1 C6 1.8(3)
C6 C1 C2 C3 0.0(4)
S1 C1 C2 C3 -179.3(2)
C1 C2 C3 C4 1.6(4)
C2 C3 C4 C5 -1.8(4)
C3 C4 C5 C6 0.4(5)
C7 N1 C6 C5 -174.9(3)
C13 N1 C6 C5 5.4(5)
C7 N1 C6 C1 7.0(5)
C13 N1 C6 C1 -172.7(3)
C4 C5 C6 N1 -177.0(3)
C4 C5 C6 C1 1.2(4)
C2 C1 C6 N1 176.8(3)
S1 C1 C6 N1 -4.0(4)
C2 C1 C6 C5 -1.4(4)
S1 C1 C6 C5 177.9(2)
C6 N1 C7 C8 173.7(3)
C13 N1 C7 C8 -6.6(5)
C6 N1 C7 C12 -8.0(5)
C13 N1 C7 C12 171.8(3)
N1 C7 C8 C9 175.0(3)
C12 C7 C8 C9 -3.4(4)
C7 C8 C9 C10 1.4(5)
C8 C9 C10 C11 1.3(5)
C9 C10 C11 C12 -2.0(4)
C10 C11 C12 C7 -0.1(4)
C10 C11 C12 S1 178.5(2)
N1 C7 C12 C11 -175.7(3)
C8 C7 C12 C11 2.7(4)
N1 C7 C12 S1 5.9(4)
C8 C7 C12 S1 -175.7(2)
C1 S1 C12 C11 178.7(2)
C1 S1 C12 C7 -2.8(3)
C6 N1 C13 C14 -86.1(4)
C7 N1 C13 C14 94.1(4)
N1 C13 C14 C15 -170.3(3)
C13 C14 C15 C16 97.5(5)
C14 C15 C16 C17 167.0(3)
C29 S2 C18 C23 6.2(3)
C29 S2 C18 C19 -173.7(2)
C23 C18 C19 C20 -2.4(4)
S2 C18 C19 C20 177.5(2)
C18 C19 C20 C21 1.2(5)
C19 C20 C21 C22 0.7(5)
C20 C21 C22 C23 -1.5(5)
C24 N2 C23 C18 -11.7(4)
C30 N2 C23 C18 172.3(2)
C24 N2 C23 C22 168.8(3)
C30 N2 C23 C22 -7.1(4)
C19 C18 C23 N2 -177.8(2)
S2 C18 C23 N2 2.2(4)
C19 C18 C23 C22 1.7(4)
S2 C18 C23 C22 -178.3(2)
C21 C22 C23 N2 179.8(3)
C21 C22 C23 C18 0.3(4)
C23 N2 C24 C25 -171.7(2)
C30 N2 C24 C25 4.3(4)
C23 N2 C24 C29 10.2(4)
C30 N2 C24 C29 -173.8(2)
N2 C24 C25 C26 -176.4(3)
C29 C24 C25 C26 1.7(4)
C24 C25 C26 C27 -1.6(4)
C25 C26 C27 C28 -0.5(5)
C26 C27 C28 C29 2.4(4)
C27 C28 C29 C24 -2.2(4)
C27 C28 C29 S2 175.7(2)
N2 C24 C29 C28 178.2(2)
C25 C24 C29 C28 0.1(4)
N2 C24 C29 S2 0.6(4)
C25 C24 C29 S2 -177.5(2)
C18 S2 C29 C28 174.7(2)
C18 S2 C29 C24 -7.5(3)
C23 N2 C30 C31 89.3(3)
C24 N2 C30 C31 -86.9(3)
N2 C30 C31 C32 175.2(3)
C30 C31 C32 C33 -179.5(3)
C31 C32 C33 C34 178.7(4)
O1 S3 C35 F1 174.9(3)
O2 S3 C35 F1 -62.6(3)
N3 S3 C35 F1 50.2(3)
O1 S3 C35 F2 -61.6(3)
O2 S3 C35 F2 60.9(3)
N3 S3 C35 F2 173.7(3)
O1 S3 C35 F3 55.3(3)
O2 S3 C35 F3 177.8(3)
N3 S3 C35 F3 -69.4(3)
O4 S4 C36 F4 -175.3(3)
O3 S4 C36 F4 56.8(3)
N3 S4 C36 F4 -64.4(3)
O4 S4 C36 F5 62.4(3)
O3 S4 C36 F5 -65.5(3)
N3 S4 C36 F5 173.3(3)
O4 S4 C36 F6 -54.2(3)
O3 S4 C36 F6 177.9(3)
N3 S4 C36 F6 56.8(3)
O5 S5 C37 F9 178.0(3)
O6 S5 C37 F9 53.2(3)
N4 S5 C37 F9 -58.7(3)
O5 S5 C37 F8 57.9(3)
O6 S5 C37 F8 -66.9(3)
N4 S5 C37 F8 -178.8(2)
O5 S5 C37 F7 -61.1(3)
O6 S5 C37 F7 174.2(3)
N4 S5 C37 F7 62.3(3)
O8 S6 C38 F11 175.1(3)
O7 S6 C38 F11 -59.6(3)
N4 S6 C38 F11 62.4(3)
O8 S6 C38 F10 -64.8(3)
O7 S6 C38 F10 60.4(3)
N4 S6 C38 F10 -177.6(3)
O8 S6 C38 F12 53.8(3)
O7 S6 C38 F12 179.1(3)
N4 S6 C38 F12 -58.9(3)
